data_7247500
loop_
_publ_author_name
'Tokoro, Yuichiro'
'Nakagawa, Tetsuya'
'Yamamoto, Shin-Ichi'
'Koizumi, Toshio'
'Oyama, Toshiyuki'

_publ_section_title
;
 Probing local structure of glass with orientation-dependent luminescence.
;
_journal_issue 41
_journal_name_full 'Physical chemistry chemical physics : PCCP'
_journal_page_first 28113
_journal_page_last 28118
_journal_paper_doi 10.1039/d3cp03565d
_journal_volume 25
_journal_year 2023
_chemical_formula_moiety 'C48 H36 O2 Si2'
_chemical_formula_sum 'C48 H36 O2 Si2'
_chemical_formula_weight 700.990
_space_group_crystal_system monoclinic
_space_group_IT_number 14
_space_group_name_Hall '-P 2yn'
_space_group_name_H-M_alt 'P 1 21/n 1'
_symmetry_Int_Tables_number 14
_atom_sites_solution_primary dual
_audit_creation_date 2022-11-30
_audit_creation_method
;
Olex2 1.3
(compiled 2020.11.12 svn.r5f609507 for OlexSys, GUI svn.r6272)
;
_audit_update_record
;
2023-05-23 deposited with the CCDC.	2023-10-04 downloaded from the CCDC.
;
_cell_angle_alpha 90
_cell_angle_beta 102.339(1)
_cell_angle_gamma 90
_cell_formula_units_Z 4
_cell_length_a 11.2799(5)
_cell_length_b 17.2391(8)
_cell_length_c 18.9684(7)
_cell_measurement_reflns_used 9914
_cell_measurement_temperature 93.15
_cell_measurement_theta_max 25.35
_cell_measurement_theta_min 2.27
_cell_volume 3603.3(3)
_computing_cell_refinement 'SAINT V8.40B (?, 2016)'
_computing_data_reduction 'SAINT V8.40B (?, 2016)'
_computing_molecular_graphics 'Olex2 1.3 (Dolomanov et al., 2009)'
_computing_publication_material 'Olex2 1.3 (Dolomanov et al., 2009)'
_computing_structure_refinement 'olex2.refine 1.3 (Bourhis et al., 2015)'
_computing_structure_solution 'SHELXT 2018/2 (Sheldrick, 2018)'
_diffrn_ambient_temperature 93.15
_diffrn_measured_fraction_theta_full 0.9988
_diffrn_measured_fraction_theta_max 0.9983
_diffrn_measurement_device_type 'Bruker APEX-II CCD'
_diffrn_measurement_method '\f and \w scans'
_diffrn_radiation_type 'Mo K\a'
_diffrn_radiation_wavelength 0.71073
_diffrn_reflns_av_R_equivalents 0.0744
_diffrn_reflns_av_unetI/netI 0.0322
_diffrn_reflns_Laue_measured_fraction_full 0.9988
_diffrn_reflns_Laue_measured_fraction_max 0.9983
_diffrn_reflns_limit_h_max 13
_diffrn_reflns_limit_h_min -13
_diffrn_reflns_limit_k_max 20
_diffrn_reflns_limit_k_min -20
_diffrn_reflns_limit_l_max 22
_diffrn_reflns_limit_l_min -22
_diffrn_reflns_number 69381
_diffrn_reflns_point_group_measured_fraction_full 0.9988
_diffrn_reflns_point_group_measured_fraction_max 0.9983
_diffrn_reflns_theta_full 25.2417
_diffrn_reflns_theta_max 25.37
_diffrn_reflns_theta_min 1.94
_diffrn_source_current 1.4
_diffrn_source_power 0.07
_diffrn_source_voltage 50.0
_diffrn_standards_number 0
_exptl_absorpt_coefficient_mu 0.140
_exptl_absorpt_correction_T_max 0.7452
_exptl_absorpt_correction_T_min 0.7050
_exptl_absorpt_correction_type none
_exptl_absorpt_process_details
;
SADABS-2016/2 (Bruker,2016/2) was used for absorption correction.
wR2(int) was 0.0761 before and 0.0648 after correction.
The Ratio of minimum to maximum transmission is 0.9461.
The \l/2 correction factor is Not present.
;
_exptl_crystal_colour yellow
_exptl_crystal_colour_primary yellow
_exptl_crystal_density_diffrn 1.292
_exptl_crystal_description block
_exptl_crystal_F_000 1473.227
_refine_diff_density_max 0.3230
_refine_diff_density_min -0.3161
_refine_diff_density_rms 0.0589
_refine_ls_d_res_high 0.8293
_refine_ls_d_res_low 10.5090
_refine_ls_goodness_of_fit_ref 1.0344
_refine_ls_hydrogen_treatment mixed
_refine_ls_matrix_type full
_refine_ls_number_constraints 62
_refine_ls_number_parameters 485
_refine_ls_number_reflns 6607
_refine_ls_number_restraints 0
_refine_ls_restrained_S_all 1.0344
_refine_ls_R_factor_all 0.0412
_refine_ls_R_factor_gt 0.0336
_refine_ls_shift/su_max 0.0000
_refine_ls_shift/su_mean 0.0000
_refine_ls_structure_factor_coef Fsqd
_refine_ls_weighting_details 'w=1/[\s^2^(Fo^2^)+(0.0379P)^2^+1.5316P] where P=(Fo^2^+2Fc^2^)/3'
_refine_ls_weighting_scheme calc
_refine_ls_wR_factor_gt 0.0823
_refine_ls_wR_factor_ref 0.0855
_reflns_Friedel_coverage 0.0
_reflns_limit_h_max 10
_reflns_limit_h_min -13
_reflns_limit_k_max 20
_reflns_limit_k_min 0
_reflns_limit_l_max 22
_reflns_limit_l_min -9
_reflns_number_gt 5630
_reflns_number_total 6607
_reflns_threshold_expression I>=2u(I)
_cod_data_source_file d3cp03565d3.cif
_cod_data_source_block mo_20221129d3_0m_a
_cod_depositor_comments 'Adding full bibliography for 7247498--7247501.cif.'
_cod_database_code 7247500
_olex2_refinement_description
;
1. Fixed Uiso
 At 1.2 times of:
  All C(H) groups, All C(H,H) groups
2.a Secondary CH2 refined with riding coordinates:
 C00S(H00a,H00b), C00W(H00d,H00f)
2.b Aromatic/amide H refined with riding coordinates:
 C00C(H00C), C00E(H00E), C00H(H00H), C00K(H00K), C00M(H00M), C00O(H00O),
 C00Q(H00Q), C00T(H00T), C00V(H00V), C00X(H00X), C00Z(H00Z), C010(H010),
 C011(H011), C012(H012), C013(H013), C014(H014), C015(H015), C016(H016),
 C017(H017), C018(H018), C019(H019), C01A(H01c), C01B(H01d), C01C(H01e),
 C01D(H01f), C01E(H01g), C01F(H01h), C01G(H01i)
;
_olex2_submission_special_instructions 'No special instructions were received'

loop_
_space_group_symop_id
_space_group_symop_operation_xyz
1 x,y,z
2 -x+1/2,y+1/2,-z+1/2
3 -x,-y,-z
4 x-1/2,-y-1/2,z-1/2

loop_
_atom_site_label
_atom_site_type_symbol
_atom_site_fract_x
_atom_site_fract_y
_atom_site_fract_z
_atom_site_U_iso_or_equiv
_atom_site_adp_type
_atom_site_occupancy
_atom_site_refinement_flags_posn
Si01 Si 0.42736(4) 0.04718(2) 0.25603(2) 0.02068(11) Uani 1.000000 .
Si02 Si 0.48438(4) 0.13419(2) 0.60380(2) 0.02001(11) Uani 1.000000 .
O003 O 0.52024(9) 0.29890(6) 0.48646(5) 0.0193(2) Uani 1.000000 .
O004 O 0.36823(9) 0.24561(6) 0.27782(5) 0.0200(2) Uani 1.000000 .
C005 C 0.29851(13) 0.39260(8) 0.40095(7) 0.0167(3) Uani 1.000000 .
C006 C 0.36350(13) 0.34386(8) 0.36173(7) 0.0162(3) Uani 1.000000 .
C007 C 0.16945(13) 0.38803(8) 0.38749(7) 0.0182(3) Uani 1.000000 .
C008 C 0.49791(13) 0.34807(8) 0.36978(7) 0.0164(3) Uani 1.000000 .
C009 C 0.29955(13) 0.29159(8) 0.31274(7) 0.0174(3) Uani 1.000000 .
C00A C 0.54923(13) 0.37634(8) 0.31214(7) 0.0180(3) Uani 1.000000 .
C00B C 0.57481(13) 0.32145(8) 0.43182(7) 0.0172(3) Uani 1.000000 .
C00C C 0.35741(13) 0.44719(8) 0.45251(7) 0.0199(3) Uani 1.000000 .
H00C H 0.44161(13) 0.45072(8) 0.46237(7) 0.0238(4) Uiso 1.000000 R
C00D C 0.67747(14) 0.37547(8) 0.31915(8) 0.0207(3) Uani 1.000000 .
C00E C 0.17187(13) 0.28617(9) 0.30006(7) 0.0200(3) Uani 1.000000 .
H00E H 0.13075(13) 0.25043(9) 0.26693(7) 0.0239(4) Uiso 1.000000 R
C00F C 0.45458(13) 0.23668(9) 0.63009(7) 0.0193(3) Uani 1.000000 .
C00G C 0.57442(13) 0.10288(8) 0.47332(7) 0.0195(3) Uani 1.000000 .
C00H C 0.47664(14) 0.40595(8) 0.24715(7) 0.0212(3) Uani 1.000000 .
H00H H 0.39281(14) 0.40804(8) 0.24185(7) 0.0254(4) Uiso 1.000000 R
C00I C 0.46993(13) 0.11912(9) 0.19104(7) 0.0205(3) Uani 1.000000 .
C00J C 0.51334(13) 0.30245(9) 0.61026(7) 0.0193(3) Uani 1.000000 .
C00K C 0.70157(13) 0.31757(9) 0.43760(7) 0.0204(3) Uani 1.000000 .
H00K H 0.75120(13) 0.29687(9) 0.47882(7) 0.0245(4) Uiso 1.000000 R
C00L C 0.33860(13) 0.09292(8) 0.38396(7) 0.0191(3) Uani 1.000000 .
C00M C 0.10918(13) 0.33353(9) 0.33657(7) 0.0210(3) Uani 1.000000 .
H00M H 0.02504(13) 0.32994(9) 0.32781(7) 0.0252(4) Uiso 1.000000 R
C00N C 0.35555(14) 0.11454(8) 0.45907(7) 0.0196(3) Uani 1.000000 .
C00O C 0.37689(14) 0.24718(9) 0.67802(7) 0.0229(3) Uani 1.000000 .
H00O H 0.33570(14) 0.20461(9) 0.69107(7) 0.0275(4) Uiso 1.000000 R
C00P C 0.40768(13) 0.18935(9) 0.17158(7) 0.0202(3) Uani 1.000000 .
C00Q C 0.75097(14) 0.34419(9) 0.38269(8) 0.0224(3) Uani 1.000000 .
H00Q H 0.83458(14) 0.34178(9) 0.38701(8) 0.0269(4) Uiso 1.000000 R
C00R C 0.47281(13) 0.11593(8) 0.50432(7) 0.0193(3) Uani 1.000000 .
C00S C 0.59542(13) 0.29682(9) 0.55777(7) 0.0196(3) Uani 1.000000 .
H00a H 0.64124(13) 0.24881(9) 0.56509(7) 0.0235(4) Uiso 1.000000 R
H00b H 0.65213(13) 0.33985(9) 0.56453(7) 0.0235(4) Uiso 1.000000 R
C00T C 0.72755(15) 0.40442(9) 0.26191(8) 0.0258(3) Uani 1.000000 .
H00T H 0.81138(15) 0.40549(9) 0.26697(8) 0.0309(4) Uiso 1.000000 R
C00U C 0.44036(14) 0.08072(8) 0.35274(7) 0.0194(3) Uani 1.000000 .
C00V C 0.10546(14) 0.43940(9) 0.42450(8) 0.0226(3) Uani 1.000000 .
H00V H 0.02117(14) 0.43724(9) 0.41537(8) 0.0271(4) Uiso 1.000000 R
C00W C 0.31000(14) 0.21566(9) 0.20871(7) 0.0220(3) Uani 1.000000 .
H00d H 0.25771(14) 0.17249(9) 0.21441(7) 0.0264(4) Uiso 1.000000 R
H00f H 0.26091(14) 0.25561(9) 0.18048(7) 0.0264(4) Uiso 1.000000 R
C00X C 0.49485(14) 0.37487(9) 0.63874(8) 0.0241(3) Uani 1.000000 .
H00X H 0.53401(14) 0.41808(9) 0.62516(8) 0.0289(4) Uiso 1.000000 R
C00Y C 0.55779(14) 0.09005(8) 0.39658(7) 0.0195(3) Uani 1.000000 .
C00Z C 0.69673(14) 0.10315(9) 0.51501(8) 0.0243(3) Uani 1.000000 .
H00Z H 0.70947(14) 0.10736(9) 0.56494(8) 0.0291(4) Uiso 1.000000 R
C010 C 0.56299(14) 0.09939(9) 0.15584(8) 0.0239(3) Uani 1.000000 .
H010 H 0.60630(14) 0.05380(9) 0.16871(8) 0.0286(4) Uiso 1.000000 R
C011 C 0.29278(14) 0.49483(9) 0.48810(8) 0.0235(3) Uani 1.000000 .
H011 H 0.33358(14) 0.52948(9) 0.52245(8) 0.0282(4) Uiso 1.000000 R
C012 C 0.77778(15) 0.09135(9) 0.40840(8) 0.0283(4) Uani 1.000000 .
H012 H 0.84480(15) 0.09044(9) 0.38713(8) 0.0339(4) Uiso 1.000000 R
C013 C 0.25018(14) 0.13414(9) 0.48606(8) 0.0251(3) Uani 1.000000 .
H013 H 0.25989(14) 0.14988(9) 0.53385(8) 0.0301(4) Uiso 1.000000 R
C014 C 0.52808(15) 0.43147(9) 0.19221(8) 0.0260(3) Uani 1.000000 .
H014 H 0.47879(15) 0.44946(9) 0.14967(8) 0.0312(4) Uiso 1.000000 R
C015 C 0.21626(14) 0.08774(9) 0.34316(8) 0.0229(3) Uani 1.000000 .
H015 H 0.20280(14) 0.07108(9) 0.29548(8) 0.0274(4) Uiso 1.000000 R
C016 C 0.41915(15) 0.38366(9) 0.68692(8) 0.0274(4) Uani 1.000000 .
H016 H 0.40829(15) 0.43223(9) 0.70593(8) 0.0329(4) Uiso 1.000000 R
C017 C 0.66390(14) 0.08675(9) 0.36667(8) 0.0247(3) Uani 1.000000 .
H017 H 0.65465(14) 0.08127(9) 0.31702(8) 0.0296(4) Uiso 1.000000 R
C018 C 0.11970(14) 0.10622(9) 0.37158(8) 0.0260(3) Uani 1.000000 .
H018 H 0.04172(14) 0.10294(9) 0.34316(8) 0.0312(4) Uiso 1.000000 R
C019 C 0.35996(14) 0.31953(10) 0.70645(8) 0.0267(4) Uani 1.000000 .
H019 H 0.30879(14) 0.32486(10) 0.73864(8) 0.0321(4) Uiso 1.000000 R
C01A C 0.79413(14) 0.09751(10) 0.48419(8) 0.0282(4) Uani 1.000000 .
H01c H 0.87203(14) 0.09768(10) 0.51296(8) 0.0338(4) Uiso 1.000000 R
C01B C 0.16532(14) 0.49192(9) 0.47325(8) 0.0251(3) Uani 1.000000 .
H01d H 0.12194(14) 0.52563(9) 0.49654(8) 0.0302(4) Uiso 1.000000 R
C01C C 0.43809(15) 0.23568(9) 0.11810(8) 0.0261(3) Uani 1.000000 .
H01e H 0.39672(15) 0.28200(9) 0.10548(8) 0.0313(4) Uiso 1.000000 R
C01D C 0.65511(16) 0.43071(9) 0.19958(8) 0.0280(4) Uani 1.000000 .
H01f H 0.68939(16) 0.44809(9) 0.16201(8) 0.0336(4) Uiso 1.000000 R
C01E C 0.13662(14) 0.13049(10) 0.44420(8) 0.0273(4) Uani 1.000000 .
H01g H 0.07003(14) 0.14394(10) 0.46327(8) 0.0328(4) Uiso 1.000000 R
C01F C 0.59243(15) 0.14583(10) 0.10235(8) 0.0278(4) Uani 1.000000 .
H01h H 0.65423(15) 0.13125(10) 0.07955(8) 0.0334(4) Uiso 1.000000 R
C01G C 0.52921(15) 0.21385(10) 0.08327(8) 0.0303(4) Uani 1.000000 .
H01i H 0.54768(15) 0.24504(10) 0.04708(8) 0.0364(5) Uiso 1.000000 R
H01a H 0.5078(15) -0.0155(10) 0.2561(8) 0.028(4) Uiso 1.000000 .
H01b H 0.3116(14) 0.0224(9) 0.2287(8) 0.023(4) Uiso 1.000000 .
H02a H 0.4011(15) 0.0886(9) 0.6285(8) 0.026(4) Uiso 1.000000 .
H02b H 0.5975(14) 0.1152(9) 0.6426(8) 0.020(4) Uiso 1.000000 .

loop_
_atom_site_aniso_label
_atom_site_aniso_U_11
_atom_site_aniso_U_22
_atom_site_aniso_U_33
_atom_site_aniso_U_12
_atom_site_aniso_U_13
_atom_site_aniso_U_23
Si01 0.0220(2) 0.0221(2) 0.0185(2) -0.00025(17) 0.00541(16) -0.00237(16)
Si02 0.0226(2) 0.0199(2) 0.0179(2) 0.00009(17) 0.00519(16) 0.00010(15)
O003 0.0157(5) 0.0263(6) 0.0148(5) -0.0016(4) 0.0009(4) 0.0022(4)
O004 0.0168(5) 0.0246(6) 0.0171(5) 0.0023(4) 0.0004(4) -0.0051(4)
C005 0.0179(7) 0.0169(7) 0.0158(6) 0.0006(6) 0.0045(5) 0.0049(5)
C006 0.0157(7) 0.0177(7) 0.0152(6) 0.0005(6) 0.0030(5) 0.0039(5)
C007 0.0177(8) 0.0193(7) 0.0182(7) 0.0015(6) 0.0048(5) 0.0045(6)
C008 0.0159(7) 0.0149(7) 0.0186(7) 0.0001(6) 0.0041(5) -0.0026(5)
C009 0.0173(7) 0.0186(7) 0.0161(7) 0.0031(6) 0.0033(5) 0.0022(5)
C00A 0.0209(8) 0.0146(7) 0.0194(7) -0.0009(6) 0.0063(6) -0.0037(5)
C00B 0.0177(8) 0.0162(7) 0.0180(7) -0.0011(6) 0.0044(5) -0.0018(5)
C00C 0.0170(8) 0.0197(7) 0.0229(7) -0.0009(6) 0.0043(6) 0.0001(6)
C00D 0.0212(8) 0.0174(7) 0.0255(7) -0.0014(6) 0.0091(6) -0.0052(6)
C00E 0.0177(8) 0.0216(8) 0.0193(7) -0.0023(6) 0.0010(6) -0.0011(6)
C00F 0.0180(8) 0.0233(8) 0.0146(7) 0.0007(6) -0.0009(5) -0.0006(6)
C00G 0.0214(8) 0.0150(7) 0.0226(7) -0.0005(6) 0.0055(6) -0.0016(6)
C00H 0.0230(8) 0.0191(8) 0.0221(7) -0.0001(6) 0.0063(6) -0.0002(6)
C00I 0.0202(8) 0.0242(8) 0.0162(7) -0.0020(6) 0.0020(5) -0.0050(6)
C00J 0.0177(8) 0.0232(8) 0.0145(6) 0.0026(6) -0.0021(5) 0.0010(5)
C00K 0.0172(8) 0.0214(8) 0.0214(7) 0.0022(6) 0.0012(6) -0.0022(6)
C00L 0.0214(8) 0.0152(7) 0.0215(7) -0.0019(6) 0.0062(6) -0.0001(5)
C00M 0.0133(7) 0.0261(8) 0.0234(7) -0.0007(6) 0.0033(6) 0.0029(6)
C00N 0.0222(8) 0.0161(7) 0.0213(7) -0.0027(6) 0.0061(6) -0.0011(6)
C00O 0.0210(8) 0.0282(8) 0.0190(7) 0.0006(7) 0.0030(6) 0.0022(6)
C00P 0.0191(8) 0.0229(8) 0.0167(7) -0.0027(6) -0.0008(5) -0.0057(6)
C00Q 0.0140(8) 0.0248(8) 0.0291(8) -0.0001(6) 0.0063(6) -0.0066(6)
C00R 0.0237(8) 0.0143(7) 0.0205(7) -0.0016(6) 0.0064(6) -0.0007(5)
C00S 0.0187(8) 0.0218(8) 0.0161(7) 0.0003(6) -0.0012(5) 0.0021(6)
C00T 0.0243(9) 0.0230(8) 0.0343(8) -0.0027(7) 0.0159(7) -0.0040(6)
C00U 0.0229(8) 0.0160(7) 0.0199(7) -0.0012(6) 0.0057(6) -0.0006(5)
C00V 0.0160(8) 0.0264(8) 0.0266(7) 0.0022(6) 0.0076(6) 0.0027(6)
C00W 0.0206(8) 0.0234(8) 0.0195(7) 0.0014(6) -0.0017(6) -0.0048(6)
C00X 0.0255(9) 0.0221(8) 0.0221(7) 0.0007(7) -0.0007(6) 0.0013(6)
C00Y 0.0220(8) 0.0148(7) 0.0222(7) -0.0002(6) 0.0059(6) -0.0016(5)
C00Z 0.0245(8) 0.0244(8) 0.0231(7) 0.0015(7) 0.0032(6) -0.0051(6)
C010 0.0232(8) 0.0260(8) 0.0225(7) 0.0010(7) 0.0054(6) -0.0045(6)
C011 0.0249(8) 0.0203(8) 0.0258(7) -0.0016(7) 0.0066(6) -0.0043(6)
C012 0.0212(8) 0.0326(9) 0.0331(8) -0.0014(7) 0.0104(7) -0.0096(7)
C013 0.0253(9) 0.0282(9) 0.0230(7) -0.0029(7) 0.0077(6) -0.0073(6)
C014 0.0362(10) 0.0213(8) 0.0218(7) 0.0018(7) 0.0093(6) 0.0020(6)
C015 0.0244(8) 0.0247(8) 0.0195(7) -0.0035(7) 0.0046(6) -0.0023(6)
C016 0.0304(9) 0.0249(8) 0.0248(8) 0.0075(7) 0.0010(6) -0.0060(6)
C017 0.0253(9) 0.0266(8) 0.0235(7) -0.0008(7) 0.0083(6) -0.0051(6)
C018 0.0196(8) 0.0298(9) 0.0277(8) -0.0044(7) 0.0028(6) -0.0027(6)
C019 0.0235(8) 0.0365(9) 0.0203(7) 0.0064(7) 0.0050(6) -0.0028(6)
C01A 0.0191(8) 0.0323(9) 0.0310(8) 0.0013(7) 0.0006(6) -0.0089(7)
C01B 0.0250(9) 0.0237(8) 0.0297(8) 0.0040(7) 0.0126(6) -0.0028(6)
C01C 0.0277(9) 0.0243(8) 0.0240(8) -0.0007(7) 0.0004(6) 0.0008(6)
C01D 0.0390(10) 0.0221(8) 0.0288(8) -0.0015(7) 0.0205(7) 0.0011(6)
C01E 0.0202(8) 0.0329(9) 0.0310(8) -0.0014(7) 0.0102(6) -0.0079(7)
C01F 0.0240(9) 0.0389(10) 0.0221(7) -0.0047(7) 0.0083(6) -0.0071(7)
C01G 0.0338(10) 0.0352(10) 0.0225(8) -0.0077(8) 0.0073(7) 0.0032(7)

loop_
_atom_type_symbol
_atom_type_scat_dispersion_real
_atom_type_scat_dispersion_imag
_atom_type_scat_Cromer_Mann_a1
_atom_type_scat_Cromer_Mann_a2
_atom_type_scat_Cromer_Mann_a3
_atom_type_scat_Cromer_Mann_a4
_atom_type_scat_Cromer_Mann_b1
_atom_type_scat_Cromer_Mann_b2
_atom_type_scat_Cromer_Mann_b3
_atom_type_scat_Cromer_Mann_b4
_atom_type_scat_Cromer_Mann_c
_atom_type_scat_source
_atom_type_scat_dispersion_source
H 0.00000 0.00000 0.49300 0.32291 0.14019 0.04081 10.51090 26.12570 3.14236 57.79970 0.0030380000826 'International Tables Volume C Table 6.1.1.4 (pp. 500-502)' 'Henke, Gullikson and Davis, At. Data and Nucl. Data Tables, 1993, 54, 2'
C 0.00347 0.00161 2.31000 1.02000 1.58860 0.86500 20.84390 10.20750 0.56870 51.65120 0.215599998832 'International Tables Volume C Table 6.1.1.4 (pp. 500-502)' 'Henke, Gullikson and Davis, At. Data and Nucl. Data Tables, 1993, 54, 2'
Si 0.08192 0.07060 6.29150 3.03530 1.98910 1.54100 2.43860 32.33370 0.67850 81.69370 1.14069998264 'International Tables Volume C Table 6.1.1.4 (pp. 500-502)' 'Henke, Gullikson and Davis, At. Data and Nucl. Data Tables, 1993, 54, 2'
O 0.01158 0.00611 3.04850 2.28680 1.54630 0.86700 13.27710 5.70110 0.32390 32.90890 0.250800013542 'International Tables Volume C Table 6.1.1.4 (pp. 500-502)' 'Henke, Gullikson and Davis, At. Data and Nucl. Data Tables, 1993, 54, 2'

loop_
_geom_angle_atom_site_label_1
_geom_angle_atom_site_label_2
_geom_angle_atom_site_label_3
_geom_angle
_geom_angle_site_symmetry_1
_geom_angle_site_symmetry_3
_geom_angle_publ_flag
C00U Si01 C00I 117.02(6) . . ?
C00R Si02 C00F 116.24(6) . . ?
C00S O003 C00B 116.72(11) . . ?
C00W O004 C009 117.01(11) . . ?
C007 C005 C006 119.58(13) . . ?
C00C C005 C006 122.32(13) . . ?
C00C C005 C007 118.09(13) . . ?
C008 C006 C005 122.86(12) . . ?
C009 C006 C005 118.87(13) . . ?
C009 C006 C008 118.25(12) . . ?
C00M C007 C005 118.88(13) . . ?
C00V C007 C005 118.99(13) . . ?
C00V C007 C00M 122.11(13) . . ?
C00A C008 C006 120.49(12) . . ?
C00B C008 C006 120.64(12) . . ?
C00B C008 C00A 118.80(13) . . ?
C006 C009 O004 115.69(12) . . ?
C00E C009 O004 122.66(12) . . ?
C00E C009 C006 121.65(13) . . ?
C00D C00A C008 119.66(13) . . ?
C00H C00A C008 122.29(13) . . ?
C00H C00A C00D 118.05(13) . . ?
C008 C00B O003 115.89(12) . . ?
C00K C00B O003 122.61(12) . . ?
C00K C00B C008 121.50(13) . . ?
C011 C00C C005 121.26(14) . . ?
C00Q C00D C00A 118.81(13) . . ?
C00T C00D C00A 119.21(14) . . ?
C00T C00D C00Q 121.97(14) . . ?
C00M C00E C009 119.68(13) . . ?
C00J C00F Si02 124.37(11) . . ?
C00O C00F Si02 117.63(11) . . ?
C00O C00F C00J 117.73(13) . . ?
C00Y C00G C00R 120.09(13) . . ?
C00Z C00G C00R 122.64(13) . . ?
C00Z C00G C00Y 117.25(13) . . ?
C014 C00H C00A 121.09(15) . . ?
C00P C00I Si01 123.74(11) . . ?
C010 C00I Si01 118.31(11) . . ?
C010 C00I C00P 117.78(14) . . ?
C00S C00J C00F 121.25(13) . . ?
C00X C00J C00F 120.07(14) . . ?
C00X C00J C00S 118.67(13) . . ?
C00Q C00K C00B 119.84(13) . . ?
C00U C00L C00N 120.17(13) . . ?
C015 C00L C00N 117.23(13) . . ?
C015 C00L C00U 122.56(13) . . ?
C00E C00M C007 121.32(14) . . ?
C00R C00N C00L 120.80(13) . . ?
C013 C00N C00L 117.93(13) . . ?
C013 C00N C00R 121.27(13) . . ?
C019 C00O C00F 121.64(14) . . ?
C00W C00P C00I 120.81(13) . . ?
C01C C00P C00I 119.87(14) . . ?
C01C C00P C00W 119.32(14) . . ?
C00K C00Q C00D 121.25(14) . . ?
C00G C00R Si02 123.56(11) . . ?
C00N C00R Si02 117.69(11) . . ?
C00N C00R C00G 118.75(13) . . ?
C00J C00S O003 107.44(11) . . ?
C01D C00T C00D 121.21(15) . . ?
C00L C00U Si01 123.19(11) . . ?
C00Y C00U Si01 118.15(11) . . ?
C00Y C00U C00L 118.58(13) . . ?
C01B C00V C007 121.24(14) . . ?
C00P C00W O004 107.45(11) . . ?
C016 C00X C00J 121.18(15) . . ?
C00U C00Y C00G 120.89(13) . . ?
C017 C00Y C00G 117.78(13) . . ?
C017 C00Y C00U 121.33(13) . . ?
C01A C00Z C00G 122.33(14) . . ?
C01F C010 C00I 121.95(15) . . ?
C01B C011 C00C 120.64(14) . . ?
C01A C012 C017 119.87(15) . . ?
C01E C013 C00N 122.15(14) . . ?
C01D C014 C00H 120.57(14) . . ?
C018 C015 C00L 122.31(13) . . ?
C019 C016 C00X 119.36(14) . . ?
C012 C017 C00Y 122.22(14) . . ?
C01E C018 C015 120.39(14) . . ?
C016 C019 C00O 120.00(14) . . ?
C012 C01A C00Z 120.19(15) . . ?
C011 C01B C00V 119.74(14) . . ?
C01G C01C C00P 121.00(15) . . ?
C014 C01D C00T 119.82(14) . . ?
C018 C01E C013 119.88(14) . . ?
C01G C01F C010 119.42(15) . . ?
C01F C01G C01C 119.97(15) . . ?

loop_
_geom_bond_atom_site_label_1
_geom_bond_atom_site_label_2
_geom_bond_distance
_geom_bond_site_symmetry_2
_geom_bond_publ_flag
Si01 C00I 1.8818(15) . ?
Si01 C00U 1.8989(14) . ?
Si02 C00F 1.8854(15) . ?
Si02 C00R 1.8899(14) . ?
O003 C00B 1.3699(16) . ?
O003 C00S 1.4352(16) . ?
O004 C009 1.3736(17) . ?
O004 C00W 1.4311(16) . ?
C005 C006 1.425(2) . ?
C005 C007 1.426(2) . ?
C005 C00C 1.416(2) . ?
C006 C008 1.493(2) . ?
C006 C009 1.382(2) . ?
C007 C00M 1.413(2) . ?
C007 C00V 1.419(2) . ?
C008 C00A 1.4278(19) . ?
C008 C00B 1.3825(19) . ?
C009 C00E 1.412(2) . ?
C00A C00D 1.424(2) . ?
C00A C00H 1.421(2) . ?
C00B C00K 1.412(2) . ?
C00C C011 1.368(2) . ?
C00D C00Q 1.416(2) . ?
C00D C00T 1.417(2) . ?
C00E C00M 1.362(2) . ?
C00F C00J 1.405(2) . ?
C00F C00O 1.403(2) . ?
C00G C00R 1.413(2) . ?
C00G C00Y 1.4444(19) . ?
C00G C00Z 1.436(2) . ?
C00H C014 1.369(2) . ?
C00I C00P 1.409(2) . ?
C00I C010 1.401(2) . ?
C00J C00S 1.501(2) . ?
C00J C00X 1.394(2) . ?
C00K C00Q 1.362(2) . ?
C00L C00N 1.4453(19) . ?
C00L C00U 1.415(2) . ?
C00L C015 1.433(2) . ?
C00N C00R 1.415(2) . ?
C00N C013 1.431(2) . ?
C00O C019 1.388(2) . ?
C00P C00W 1.499(2) . ?
C00P C01C 1.390(2) . ?
C00T C01D 1.363(2) . ?
C00U C00Y 1.415(2) . ?
C00V C01B 1.365(2) . ?
C00X C016 1.386(2) . ?
C00Y C017 1.431(2) . ?
C00Z C01A 1.354(2) . ?
C010 C01F 1.387(2) . ?
C011 C01B 1.406(2) . ?
C012 C017 1.360(2) . ?
C012 C01A 1.414(2) . ?
C013 C01E 1.357(2) . ?
C014 C01D 1.410(2) . ?
C015 C018 1.353(2) . ?
C016 C019 1.382(2) . ?
C018 C01E 1.413(2) . ?
C01C C01G 1.387(2) . ?
C01F C01G 1.380(2) . ?
